data_4113934
loop_
_publ_author_name
'Patrick M. Woodward'
'Emmanuelle Suard'
'Pavel Karen'

_publ_section_title
;
 Structural Tuning of Charge, Orbital, and Spin Ordering in Double-Cell
 Perovskite Series between NdBaFe2O5 and HoBaFe2O5
;
_journal_name_full 'Journal of the American Chemical Society'
_journal_page_first 8889
_journal_page_last 8899
_journal_paper_doi 10.1021/ja034813+
_journal_volume 125
_journal_year 2003
_chemical_formula_sum 'Ba Fe2 Nd O5'
_space_group_IT_number 47
_symmetry_cell_setting orthorhombic
_symmetry_space_group_name_Hall '-P 2 2'
_symmetry_space_group_name_H-M 'P m m m'
_cell_angle_alpha 90.0
_cell_angle_beta 90.0
_cell_angle_gamma 90.0
_cell_formula_units_Z 1
_cell_length_a 3.969451(32)
_cell_length_b 3.958035(32)
_cell_length_c 7.64849(7)
_cell_volume 120.1672(18)
_pd_block_id |PHASE_1||
_pd_phase_name NdBaFe2O5
_cod_data_source_file ja0348132Bsi20030304_041321_18.cif
_cod_data_source_block ND_300K_phase_1
_cod_original_formula_sum 'Nd Ba Fe2 O5'
_cod_database_code 4113934

loop_
_symmetry_equiv_pos_as_xyz
+x,+y,+z
-x,+y,+z
+x,-y,+z
-x,-y,+z
-x,-y,-z
+x,-y,-z
-x,+y,-z
+x,+y,-z

loop_
_atom_site_aniso_label
_atom_site_aniso_U_11
_atom_site_aniso_U_12
_atom_site_aniso_U_13
_atom_site_aniso_U_22
_atom_site_aniso_U_23
_atom_site_aniso_U_33
O1 0.0047(8) 0.0 0 0.0132(11) 0.0 0.0173(11)
O2 0.0128(17) 0.0 0 0.0086(7) 0.0 0.0032(7)
O3 0.0183(19) 0.0 0 0.0104(7) 0.0 0.0059(7)

loop_
_atom_site_label
_atom_site_fract_x
_atom_site_fract_y
_atom_site_fract_z
_atom_site_occupancy
_atom_site_thermal_displace_type
_atom_site_U_iso_or_equiv
_atom_site_symmetry_multiplicity
ND1 0.0 0.0 0.5 1.0 Uiso 0.00526(28) 1
Ba 0.0 0.0 0.0 1.0 Uiso 0.0080(4) 1
Fe 0.5 0.5 0.25897(11) 1.0 Uiso 0.00726(18) 2
O1 0.5 0.5 0.0 1.0 Uani 0.01173 1
O2 0.5 0.0 0.30515(33) 1.0 Uani 0.0082 2
O3 0.0 0.5 0.30424(34) 1.0 Uani 0.01155 2

loop_
_atom_type_symbol
_atom_type_number_in_cell
ND 1.0
BA 1.0
FE 2.0
O 5.0
